data_4105774
loop_
_publ_author_name
'Kazuta Ito'
'Hiroto Tamashima'
'Nobuharu Iwasawa'
'Hiroyuki Kusama'

_publ_section_title
;
 Photochemically Promoted Transition Metal-Free Cross-Coupling of
 Acylsilanes with Organoboronic Esters
;
_journal_name_full 'Journal of the American Chemical Society'
_journal_page_first 3716
_journal_page_last 3719
_journal_paper_doi 10.1021/ja1102597
_journal_volume 133
_journal_year 2011
_chemical_formula_sum 'C22 H29 B Br2 O3 Si'
_chemical_formula_weight 540.17
_chemical_name_systematic
; 
 ? 
;
_space_group_IT_number 2
_symmetry_cell_setting triclinic
_symmetry_space_group_name_Hall '-P 1'
_symmetry_space_group_name_H-M 'P -1'
_atom_sites_solution_hydrogens geom
_atom_sites_solution_primary direct
_atom_sites_solution_secondary difmap
_audit_creation_method SHELXL-97
_cell_angle_alpha 98.365(2)
_cell_angle_beta 111.260(4)
_cell_angle_gamma 105.751(5)
_cell_formula_units_Z 2
_cell_length_a 11.106(5)
_cell_length_b 11.266(5)
_cell_length_c 11.436(5)
_cell_measurement_reflns_used 2894
_cell_measurement_temperature 123(2)
_cell_measurement_theta_max 30.3367
_cell_measurement_theta_min 2.3115
_cell_volume 1235.1(10)
_computing_structure_refinement 'SHELXL-97 (Sheldrick, 1997)'
_computing_structure_solution 'SHELXS-97 (Sheldrick, 1990)'
_diffrn_ambient_temperature 123(2)
_diffrn_detector_area_resol_mean 14.7059
_diffrn_measured_fraction_theta_full 0.958
_diffrn_measured_fraction_theta_max 0.958
_diffrn_measurement_device_type CCD
_diffrn_measurement_method 'omega and phi scans'
_diffrn_radiation_monochromator graphite
_diffrn_radiation_source 'fine-focus sealed tube'
_diffrn_radiation_type MoK\a
_diffrn_radiation_wavelength 0.71073
_diffrn_reflns_av_R_equivalents 0.0333
_diffrn_reflns_av_sigmaI/netI 0.0575
_diffrn_reflns_limit_h_max 9
_diffrn_reflns_limit_h_min -14
_diffrn_reflns_limit_k_max 14
_diffrn_reflns_limit_k_min -14
_diffrn_reflns_limit_l_max 14
_diffrn_reflns_limit_l_min -14
_diffrn_reflns_number 9728
_diffrn_reflns_theta_full 27.50
_diffrn_reflns_theta_max 27.50
_diffrn_reflns_theta_min 2.31
_exptl_absorpt_coefficient_mu 3.350
_exptl_absorpt_correction_T_max 1.0000
_exptl_absorpt_correction_T_min 0.6173
_exptl_absorpt_correction_type multi-scan
_exptl_crystal_colour colourless
_exptl_crystal_density_diffrn 1.453
_exptl_crystal_description prism
_exptl_crystal_F_000 548
_exptl_crystal_size_max 0.1900
_exptl_crystal_size_mid 0.1600
_exptl_crystal_size_min 0.1400
_refine_diff_density_max 0.596
_refine_diff_density_min -0.967
_refine_diff_density_rms 0.118
_refine_ls_extinction_method none
_refine_ls_goodness_of_fit_ref 1.086
_refine_ls_hydrogen_treatment constr
_refine_ls_matrix_type full
_refine_ls_number_parameters 269
_refine_ls_number_reflns 5457
_refine_ls_number_restraints 0
_refine_ls_restrained_S_all 1.086
_refine_ls_R_factor_all 0.0712
_refine_ls_R_factor_gt 0.0499
_refine_ls_shift/su_max 0.000
_refine_ls_shift/su_mean 0.000
_refine_ls_structure_factor_coef Fsqd
_refine_ls_weighting_details 'calc w=1/[\s^2^(Fo^2^)+(0.0577P)^2^+0.5626P] where P=(Fo^2^+2Fc^2^)/3'
_refine_ls_weighting_scheme calc
_refine_ls_wR_factor_gt 0.1085
_refine_ls_wR_factor_ref 0.1255
_reflns_number_gt 4062
_reflns_number_total 5457
_reflns_threshold_expression >2sigma(I)
_cod_data_source_file ja1102597_si_001.cif
_cod_data_source_block shelxl
_cod_original_cell_volume 1235.1(9)
_cod_database_code 4105774

loop_
_symmetry_equiv_pos_as_xyz
'x, y, z'
'-x, -y, -z'

loop_
_atom_site_label
_atom_site_type_symbol
_atom_site_fract_x
_atom_site_fract_y
_atom_site_fract_z
_atom_site_U_iso_or_equiv
_atom_site_adp_type
_atom_site_occupancy
_atom_site_symmetry_multiplicity
_atom_site_calc_flag
_atom_site_refinement_flags
C1 C -0.2527(3) 0.6810(3) -0.0978(3) 0.0194(7) Uani 1 1 d .
C2 C -0.3400(3) 0.5372(3) -0.1534(3) 0.0206(7) Uani 1 1 d .
C3 C -0.3946(4) 0.4750(3) -0.0772(4) 0.0261(8) Uani 1 1 d .
H1 H -0.3696 0.5189 0.0082 0.031 Uiso 1 1 calc R
C4 C -0.4852(4) 0.3492(4) -0.1264(4) 0.0302(9) Uani 1 1 d .
H2 H -0.5209 0.3087 -0.0747 0.036 Uiso 1 1 calc R
C5 C -0.5214(3) 0.2854(3) -0.2530(4) 0.0256(8) Uani 1 1 d .
C6 C -0.4673(4) 0.3418(4) -0.3298(4) 0.0297(9) Uani 1 1 d .
H3 H -0.4907 0.2963 -0.4143 0.036 Uiso 1 1 calc R
C7 C -0.3764(4) 0.4687(3) -0.2792(4) 0.0268(8) Uani 1 1 d .
H4 H -0.3397 0.5078 -0.3309 0.032 Uiso 1 1 calc R
Br1 Br -0.65187(4) 0.11450(3) -0.32427(4) 0.03521(14) Uani 1 1 d .
C8 C -0.1362(3) 0.7030(3) 0.0357(3) 0.0182(7) Uani 1 1 d .
C9 C -0.1306(3) 0.7731(3) 0.1486(4) 0.0232(8) Uani 1 1 d .
H5 H -0.1971 0.8101 0.1434 0.028 Uiso 1 1 calc R
C10 C -0.0266(4) 0.7891(3) 0.2700(4) 0.0250(8) Uani 1 1 d .
H6 H -0.0239 0.8359 0.3455 0.030 Uiso 1 1 calc R
C11 C 0.0721(3) 0.7347(3) 0.2765(3) 0.0230(8) Uani 1 1 d .
C12 C 0.0710(4) 0.6656(3) 0.1655(4) 0.0253(8) Uani 1 1 d .
H7 H 0.1391 0.6307 0.1709 0.030 Uiso 1 1 calc R
C13 C -0.0341(3) 0.6497(3) 0.0458(4) 0.0225(8) Uani 1 1 d .
H8 H -0.0366 0.6025 -0.0295 0.027 Uiso 1 1 calc R
Br2 Br 0.21363(4) 0.75655(4) 0.44198(4) 0.03306(14) Uani 1 1 d .
B1 B -0.1877(4) 0.7385(4) -0.1912(4) 0.0197(8) Uani 1 1 d .
O1 O -0.1070(2) 0.6856(2) -0.2280(2) 0.0239(6) Uani 1 1 d .
Si1 Si -0.03019(10) 0.70394(9) -0.32794(10) 0.0245(2) Uani 1 1 d .
C14 C 0.1090(5) 0.6371(5) -0.2680(6) 0.0567(15) Uani 1 1 d .
H9 H 0.1695 0.6829 -0.1787 0.085 Uiso 1 1 calc R
H10 H 0.1603 0.6457 -0.3200 0.085 Uiso 1 1 calc R
H11 H 0.0691 0.5481 -0.2742 0.085 Uiso 1 1 calc R
C15 C 0.0407(5) 0.8744(4) -0.3214(5) 0.0463(13) Uani 1 1 d .
H12 H -0.0319 0.9094 -0.3421 0.069 Uiso 1 1 calc R
H13 H 0.0800 0.8818 -0.3833 0.069 Uiso 1 1 calc R
H14 H 0.1108 0.9209 -0.2353 0.069 Uiso 1 1 calc R
C16 C -0.1603(5) 0.6122(5) -0.4936(4) 0.0514(14) Uani 1 1 d .
H15 H -0.1974 0.5240 -0.4957 0.077 Uiso 1 1 calc R
H16 H -0.1182 0.6182 -0.5536 0.077 Uiso 1 1 calc R
H17 H -0.2333 0.6465 -0.5182 0.077 Uiso 1 1 calc R
O2 O -0.2149(2) 0.8376(2) -0.2350(3) 0.0270(6) Uani 1 1 d .
C17 C -0.2925(4) 0.9059(3) -0.1921(4) 0.0266(8) Uani 1 1 d .
C18 C -0.4041(3) 0.8088(3) -0.1676(4) 0.0240(8) Uani 1 1 d .
O3 O -0.3381(2) 0.7489(2) -0.0718(2) 0.0201(5) Uani 1 1 d .
C19 C -0.1879(4) 1.0109(4) -0.0683(4) 0.0334(9) Uani 1 1 d .
H18 H -0.1536 0.9728 0.0007 0.050 Uiso 1 1 calc R
H19 H -0.2317 1.0665 -0.0436 0.050 Uiso 1 1 calc R
H20 H -0.1126 1.0596 -0.0841 0.050 Uiso 1 1 calc R
C20 C -0.3528(4) 0.9632(4) -0.3014(4) 0.0378(10) Uani 1 1 d .
H21 H -0.2794 1.0200 -0.3139 0.057 Uiso 1 1 calc R
H22 H -0.4054 1.0102 -0.2793 0.057 Uiso 1 1 calc R
H23 H -0.4117 0.8959 -0.3804 0.057 Uiso 1 1 calc R
C21 C -0.4751(4) 0.8755(4) -0.1039(4) 0.0344(10) Uani 1 1 d .
H24 H -0.5448 0.8127 -0.0924 0.052 Uiso 1 1 calc R
H25 H -0.5170 0.9235 -0.1584 0.052 Uiso 1 1 calc R
H26 H -0.4084 0.9325 -0.0206 0.052 Uiso 1 1 calc R
C22 C -0.5118(4) 0.7062(4) -0.2935(4) 0.0352(10) Uani 1 1 d .
H27 H -0.4658 0.6736 -0.3402 0.053 Uiso 1 1 calc R
H28 H -0.5718 0.7432 -0.3469 0.053 Uiso 1 1 calc R
H29 H -0.5652 0.6374 -0.2722 0.053 Uiso 1 1 calc R

loop_
_atom_site_aniso_label
_atom_site_aniso_U_11
_atom_site_aniso_U_22
_atom_site_aniso_U_33
_atom_site_aniso_U_23
_atom_site_aniso_U_13
_atom_site_aniso_U_12
C1 0.0212(16) 0.0183(17) 0.0178(18) 0.0026(14) 0.0076(14) 0.0077(14)
C2 0.0192(16) 0.0196(17) 0.0192(19) 0.0034(15) 0.0049(14) 0.0064(14)
C3 0.0295(18) 0.0233(19) 0.0176(19) 0.0031(15) 0.0077(15) 0.0017(15)
C4 0.0302(19) 0.029(2) 0.030(2) 0.0106(18) 0.0146(17) 0.0042(16)
C5 0.0224(17) 0.0195(18) 0.031(2) 0.0034(16) 0.0095(15) 0.0055(14)
C6 0.0276(18) 0.028(2) 0.025(2) -0.0011(17) 0.0120(16) 0.0008(16)
C7 0.0301(18) 0.0217(18) 0.024(2) 0.0015(16) 0.0116(16) 0.0034(15)
Br1 0.0306(2) 0.0201(2) 0.0456(3) 0.00174(18) 0.01427(19) 0.00130(16)
C8 0.0163(15) 0.0166(16) 0.0192(18) 0.0045(14) 0.0059(13) 0.0046(13)
C9 0.0246(17) 0.0241(18) 0.022(2) 0.0039(15) 0.0120(15) 0.0091(15)
C10 0.0323(19) 0.0217(18) 0.0184(19) 0.0041(15) 0.0094(16) 0.0082(15)
C11 0.0226(17) 0.0213(18) 0.0198(19) 0.0085(15) 0.0019(14) 0.0082(14)
C12 0.0244(17) 0.0250(19) 0.024(2) 0.0052(16) 0.0059(15) 0.0121(15)
C13 0.0246(17) 0.0196(17) 0.0205(19) 0.0010(15) 0.0075(15) 0.0086(14)
Br2 0.0324(2) 0.0389(3) 0.0222(2) 0.00947(18) 0.00232(17) 0.01602(18)
B1 0.0181(17) 0.022(2) 0.014(2) 0.0020(16) 0.0053(15) 0.0042(15)
O1 0.0276(12) 0.0231(13) 0.0269(15) 0.0071(11) 0.0168(11) 0.0101(10)
Si1 0.0272(5) 0.0198(5) 0.0268(6) 0.0024(4) 0.0158(4) 0.0049(4)
C14 0.047(3) 0.077(4) 0.079(4) 0.040(3) 0.044(3) 0.036(3)
C15 0.064(3) 0.026(2) 0.054(3) 0.004(2) 0.043(3) 0.000(2)
C16 0.057(3) 0.048(3) 0.032(3) -0.004(2) 0.023(2) -0.005(2)
O2 0.0343(13) 0.0274(14) 0.0320(16) 0.0144(12) 0.0208(12) 0.0171(11)
C17 0.0344(19) 0.0252(19) 0.030(2) 0.0085(17) 0.0177(17) 0.0185(16)
C18 0.0244(17) 0.0245(19) 0.026(2) 0.0113(16) 0.0096(15) 0.0115(15)
O3 0.0199(11) 0.0246(13) 0.0188(13) 0.0082(10) 0.0080(10) 0.0114(10)
C19 0.035(2) 0.024(2) 0.039(3) 0.0067(18) 0.0129(18) 0.0100(17)
C20 0.045(2) 0.037(2) 0.043(3) 0.023(2) 0.022(2) 0.021(2)
C21 0.034(2) 0.044(2) 0.040(3) 0.018(2) 0.0217(19) 0.0234(19)
C22 0.0274(19) 0.038(2) 0.029(2) 0.0088(19) 0.0004(17) 0.0104(17)

loop_
_atom_type_symbol
_atom_type_description
_atom_type_scat_dispersion_real
_atom_type_scat_dispersion_imag
_atom_type_scat_source
C C 0.0033 0.0016 'International Tables Vol C Tables 4.2.6.8 and 6.1.1.4'
H H 0.0000 0.0000 'International Tables Vol C Tables 4.2.6.8 and 6.1.1.4'
B B 0.0013 0.0007 'International Tables Vol C Tables 4.2.6.8 and 6.1.1.4'
O O 0.0106 0.0060 'International Tables Vol C Tables 4.2.6.8 and 6.1.1.4'
Si Si 0.0817 0.0704 'International Tables Vol C Tables 4.2.6.8 and 6.1.1.4'
Br Br -0.2901 2.4595 'International Tables Vol C Tables 4.2.6.8 and 6.1.1.4'

loop_
_geom_angle_atom_site_label_1
_geom_angle_atom_site_label_2
_geom_angle_atom_site_label_3
_geom_angle
O3 C1 C8 105.2(3)
O3 C1 C2 108.2(2)
C8 C1 C2 109.1(3)
O3 C1 B1 111.2(3)
C8 C1 B1 109.4(3)
C2 C1 B1 113.4(3)
C7 C2 C3 118.0(3)
C7 C2 C1 123.2(3)
C3 C2 C1 118.5(3)
C4 C3 C2 121.3(3)
C4 C3 H1 119.3
C2 C3 H1 119.3
C5 C4 C3 118.8(3)
C5 C4 H2 120.6
C3 C4 H2 120.6
C6 C5 C4 121.7(3)
C6 C5 Br1 119.0(3)
C4 C5 Br1 119.3(3)
C5 C6 C7 118.8(4)
C5 C6 H3 120.6
C7 C6 H3 120.6
C2 C7 C6 121.2(3)
C2 C7 H4 119.4
C6 C7 H4 119.4
C9 C8 C13 118.5(3)
C9 C8 C1 121.3(3)
C13 C8 C1 120.1(3)
C8 C9 C10 120.9(4)
C8 C9 H5 119.5
C10 C9 H5 119.5
C11 C10 C9 119.1(3)
C11 C10 H6 120.5
C9 C10 H6 120.5
C10 C11 C12 121.6(3)
C10 C11 Br2 119.0(3)
C12 C11 Br2 119.4(3)
C11 C12 C13 118.4(3)
C11 C12 H7 120.8
C13 C12 H7 120.8
C12 C13 C8 121.5(3)
C12 C13 H8 119.3
C8 C13 H8 119.3
O2 B1 O1 119.6(3)
O2 B1 C1 120.8(3)
O1 B1 C1 119.6(3)
B1 O1 Si1 136.4(3)
O1 Si1 C16 107.38(17)
O1 Si1 C15 111.31(17)
C16 Si1 C15 110.2(2)
O1 Si1 C14 104.07(19)
C16 Si1 C14 112.4(3)
C15 Si1 C14 111.3(2)
Si1 C14 H9 109.5
Si1 C14 H10 109.5
H9 C14 H10 109.5
Si1 C14 H11 109.5
H9 C14 H11 109.5
H10 C14 H11 109.5
Si1 C15 H12 109.5
Si1 C15 H13 109.5
H12 C15 H13 109.5
Si1 C15 H14 109.5
H12 C15 H14 109.5
H13 C15 H14 109.5
Si1 C16 H15 109.5
Si1 C16 H16 109.5
H15 C16 H16 109.5
Si1 C16 H17 109.5
H15 C16 H17 109.5
H16 C16 H17 109.5
B1 O2 C17 122.8(3)
O2 C17 C20 105.0(3)
O2 C17 C19 106.5(3)
C20 C17 C19 110.8(3)
O2 C17 C18 108.5(3)
C20 C17 C18 113.2(3)
C19 C17 C18 112.3(3)
O3 C18 C21 103.4(3)
O3 C18 C22 110.0(3)
C21 C18 C22 110.0(3)
O3 C18 C17 109.4(3)
C21 C18 C17 111.7(3)
C22 C18 C17 112.0(3)
C18 O3 C1 118.6(3)
C17 C19 H18 109.5
C17 C19 H19 109.5
H18 C19 H19 109.5
C17 C19 H20 109.5
H18 C19 H20 109.5
H19 C19 H20 109.5
C17 C20 H21 109.5
C17 C20 H22 109.5
H21 C20 H22 109.5
C17 C20 H23 109.5
H21 C20 H23 109.5
H22 C20 H23 109.5
C18 C21 H24 109.5
C18 C21 H25 109.5
H24 C21 H25 109.5
C18 C21 H26 109.5
H24 C21 H26 109.5
H25 C21 H26 109.5
C18 C22 H27 109.5
C18 C22 H28 109.5
H27 C22 H28 109.5
C18 C22 H29 109.5
H27 C22 H29 109.5
H28 C22 H29 109.5

loop_
_geom_bond_atom_site_label_1
_geom_bond_atom_site_label_2
_geom_bond_distance
C1 O3 1.452(4)
C1 C8 1.533(5)
C1 C2 1.539(4)
C1 B1 1.608(5)
C2 C7 1.383(5)
C2 C3 1.395(5)
C3 C4 1.386(5)
C3 H1 0.9300
C4 C5 1.376(5)
C4 H2 0.9300
C5 C6 1.369(5)
C5 Br1 1.909(3)
C6 C7 1.397(5)
C6 H3 0.9300
C7 H4 0.9300
C8 C9 1.383(5)
C8 C13 1.398(5)
C9 C10 1.394(5)
C9 H5 0.9300
C10 C11 1.380(5)
C10 H6 0.9300
C11 C12 1.383(5)
C11 Br2 1.900(3)
C12 C13 1.387(5)
C12 H7 0.9300
C13 H8 0.9300
B1 O2 1.351(5)
B1 O1 1.352(5)
O1 Si1 1.660(3)
Si1 C16 1.839(4)
Si1 C15 1.847(4)
Si1 C14 1.854(5)
C14 H9 0.9600
C14 H10 0.9600
C14 H11 0.9600
C15 H12 0.9600
C15 H13 0.9600
C15 H14 0.9600
C16 H15 0.9600
C16 H16 0.9600
C16 H17 0.9600
O2 C17 1.461(4)
C17 C20 1.514(5)
C17 C19 1.526(5)
C17 C18 1.553(5)
C18 O3 1.448(4)
C18 C21 1.515(5)
C18 C22 1.535(5)
C19 H18 0.9600
C19 H19 0.9600
C19 H20 0.9600
C20 H21 0.9600
C20 H22 0.9600
C20 H23 0.9600
C21 H24 0.9600
C21 H25 0.9600
C21 H26 0.9600
C22 H27 0.9600
C22 H28 0.9600
C22 H29 0.9600

loop_
_geom_torsion_atom_site_label_1
_geom_torsion_atom_site_label_2
_geom_torsion_atom_site_label_3
_geom_torsion_atom_site_label_4
_geom_torsion
O3 C1 C2 C7 114.6(4)
C8 C1 C2 C7 -131.4(4)
B1 C1 C2 C7 -9.3(5)
O3 C1 C2 C3 -60.0(4)
C8 C1 C2 C3 53.9(4)
B1 C1 C2 C3 176.1(3)
C7 C2 C3 C4 -1.5(6)
C1 C2 C3 C4 173.4(3)
C2 C3 C4 C5 0.0(6)
C3 C4 C5 C6 1.8(6)
C3 C4 C5 Br1 -177.5(3)
C4 C5 C6 C7 -2.0(6)
Br1 C5 C6 C7 177.3(3)
C3 C2 C7 C6 1.3(6)
C1 C2 C7 C6 -173.4(3)
C5 C6 C7 C2 0.4(6)
O3 C1 C8 C9 1.2(4)
C2 C1 C8 C9 -114.7(3)
B1 C1 C8 C9 120.7(3)
O3 C1 C8 C13 180.0(3)
C2 C1 C8 C13 64.1(4)
B1 C1 C8 C13 -60.5(4)
C13 C8 C9 C10 -0.8(5)
C1 C8 C9 C10 178.0(3)
C8 C9 C10 C11 0.5(5)
C9 C10 C11 C12 0.6(5)
C9 C10 C11 Br2 -180.0(2)
C10 C11 C12 C13 -1.2(5)
Br2 C11 C12 C13 179.4(3)
C11 C12 C13 C8 0.8(5)
C9 C8 C13 C12 0.2(5)
C1 C8 C13 C12 -178.6(3)
O3 C1 B1 O2 0.0(4)
C8 C1 B1 O2 -115.7(3)
C2 C1 B1 O2 122.2(3)
O3 C1 B1 O1 -178.8(3)
C8 C1 B1 O1 65.4(4)
C2 C1 B1 O1 -56.6(4)
O2 B1 O1 Si1 -4.4(5)
C1 B1 O1 Si1 174.4(2)
B1 O1 Si1 C16 -81.8(4)
B1 O1 Si1 C15 38.9(4)
B1 O1 Si1 C14 158.9(4)
O1 B1 O2 C17 -175.3(3)
C1 B1 O2 C17 5.9(5)
B1 O2 C17 C20 -155.5(3)
B1 O2 C17 C19 86.9(4)
B1 O2 C17 C18 -34.2(4)
O2 C17 C18 O3 57.7(4)
C20 C17 C18 O3 173.9(3)
C19 C17 C18 O3 -59.7(4)
O2 C17 C18 C21 171.6(3)
C20 C17 C18 C21 -72.2(4)
C19 C17 C18 C21 54.2(4)
O2 C17 C18 C22 -64.5(4)
C20 C17 C18 C22 51.6(4)
C19 C17 C18 C22 178.0(3)
C21 C18 O3 C1 -176.7(3)
C22 C18 O3 C1 65.9(4)
C17 C18 O3 C1 -57.5(4)
C8 C1 O3 C18 145.8(3)
C2 C1 O3 C18 -97.7(3)
B1 C1 O3 C18 27.5(4)

loop_
_cod_related_entry_id
_cod_related_entry_database
_cod_related_entry_code
1 ChemSpider 30660238
